data_2230850
loop_
_publ_author_name
'Fun, Hoong-Kun'
'Hemamalini, Madhukar'
'Siddaraju, B. P.'
'Yathirajan, H. S.'
'Narayana, B.'

_publ_section_title
;
 4-(4-Chlorophenyl)-4-hydroxypiperidinium 2-(2-phenylethyl)benzoate
;
_journal_coeditor_code RZ2607
_journal_issue 7
_journal_name_full 'Acta Crystallographica Section E'
_journal_page_first o1726
_journal_paper_doi 10.1107/S1600536811023051
_journal_volume 67
_journal_year 2011
_chemical_formula_iupac 'C11 H15 Cl N O +, C15 H13 O2 -'
_chemical_formula_moiety 'C11 H15 Cl N O +, C15 H13 O2 -'
_chemical_formula_sum 'C26 H28 Cl N O3'
_chemical_formula_weight 437.94
_chemical_name_systematic
;
4-(4-Chlorophenyl)-4-hydroxypiperidinium 2-(2-phenylethyl)benzoate
;
_space_group_IT_number 14
_symmetry_cell_setting monoclinic
_symmetry_space_group_name_Hall '-P 2ybc'
_symmetry_space_group_name_H-M 'P 1 21/c 1'
_atom_sites_solution_hydrogens geom
_atom_sites_solution_primary direct
_atom_sites_solution_secondary difmap
_audit_creation_method SHELXL-97
_cell_angle_alpha 90.00
_cell_angle_beta 98.2340(10)
_cell_angle_gamma 90.00
_cell_formula_units_Z 4
_cell_length_a 13.1016(2)
_cell_length_b 10.2963(2)
_cell_length_c 16.8015(3)
_cell_measurement_reflns_used 9967
_cell_measurement_temperature 100.0(10)
_cell_measurement_theta_max 32.71
_cell_measurement_theta_min 2.53
_cell_volume 2243.12(7)
_computing_cell_refinement 'SAINT (Bruker, 2009)'
_computing_data_collection 'APEX2 (Bruker, 2009)'
_computing_data_reduction 'SAINT (Bruker, 2009)'
_computing_molecular_graphics 'SHELXTL (Sheldrick, 2008)'
_computing_publication_material 'SHELXTL (Sheldrick, 2008) and PLATON (Spek, 2009)'
_computing_structure_refinement 'SHELXTL (Sheldrick, 2008)'
_computing_structure_solution 'SHELXTL (Sheldrick, 2008)'
_diffrn_ambient_temperature 100.0(10)
_diffrn_measured_fraction_theta_full 0.993
_diffrn_measured_fraction_theta_max 0.993
_diffrn_measurement_device_type
;
Bruker SMART APEXII CCD area-detector
;
_diffrn_measurement_method '\f and \w'
_diffrn_radiation_monochromator graphite
_diffrn_radiation_source 'fine-focus sealed tube'
_diffrn_radiation_type MoK\a
_diffrn_radiation_wavelength 0.71073
_diffrn_reflns_av_R_equivalents 0.0251
_diffrn_reflns_av_sigmaI/netI 0.0277
_diffrn_reflns_limit_h_max 19
_diffrn_reflns_limit_h_min -19
_diffrn_reflns_limit_k_max 15
_diffrn_reflns_limit_k_min -15
_diffrn_reflns_limit_l_max 25
_diffrn_reflns_limit_l_min -25
_diffrn_reflns_number 27219
_diffrn_reflns_theta_full 32.73
_diffrn_reflns_theta_max 32.73
_diffrn_reflns_theta_min 1.57
_diffrn_standards_number 0
_exptl_absorpt_coefficient_mu 0.198
_exptl_absorpt_correction_T_max 0.9380
_exptl_absorpt_correction_T_min 0.9161
_exptl_absorpt_correction_type multi-scan
_exptl_absorpt_process_details '(SADABS; Bruker, 2009)'
_exptl_crystal_colour colourless
_exptl_crystal_density_diffrn 1.297
_exptl_crystal_density_method 'not measured'
_exptl_crystal_description block
_exptl_crystal_F_000 928
_exptl_crystal_size_max 0.45
_exptl_crystal_size_mid 0.43
_exptl_crystal_size_min 0.33
_refine_diff_density_max 0.443
_refine_diff_density_min -0.356
_refine_ls_extinction_method none
_refine_ls_goodness_of_fit_ref 1.033
_refine_ls_hydrogen_treatment mixed
_refine_ls_matrix_type full
_refine_ls_number_parameters 292
_refine_ls_number_reflns 8207
_refine_ls_number_restraints 0
_refine_ls_restrained_S_all 1.033
_refine_ls_R_factor_all 0.0545
_refine_ls_R_factor_gt 0.0423
_refine_ls_shift/su_max 0.001
_refine_ls_shift/su_mean 0.000
_refine_ls_structure_factor_coef Fsqd
_refine_ls_weighting_details 'calc w=1/[\s^2^(Fo^2^)+(0.0626P)^2^+0.5497P] where P=(Fo^2^+2Fc^2^)/3'
_refine_ls_weighting_scheme calc
_refine_ls_wR_factor_gt 0.1109
_refine_ls_wR_factor_ref 0.1198
_reflns_number_gt 6646
_reflns_number_total 8207
_reflns_threshold_expression I>2\s(I)
_cod_data_source_file rz2607.cif
_cod_data_source_block I
_cod_original_sg_symbol_H-M 'P 21/c'
_cod_database_code 2230850
_cod_database_fobs_code 2230850

loop_
_symmetry_equiv_pos_as_xyz
'x, y, z'
'-x, y+1/2, -z+1/2'
'-x, -y, -z'
'x, -y-1/2, z-1/2'

loop_
_atom_site_type_symbol
_atom_site_label
_atom_site_fract_x
_atom_site_fract_y
_atom_site_fract_z
_atom_site_U_iso_or_equiv
_atom_site_adp_type
_atom_site_calc_flag
_atom_site_refinement_flags
_atom_site_occupancy
_atom_site_symmetry_multiplicity
_atom_site_disorder_assembly
_atom_site_disorder_group
Cl Cl1 0.31506(2) 0.35787(3) 0.13139(2) 0.03391(8) Uani d . 1 1 . .
O O1 0.00926(5) -0.14140(7) 0.20489(5) 0.02077(15) Uani d . 1 1 . .
N N1 0.03580(6) -0.41264(8) 0.08973(5) 0.01795(15) Uani d . 1 1 . .
C C1 0.20108(7) 0.00102(10) 0.08361(6) 0.01995(18) Uani d . 1 1 . .
H H1A 0.2080 -0.0661 0.0460 0.024 Uiso calc R 1 1 . .
C C2 0.25545(8) 0.11629(10) 0.07964(6) 0.02206(19) Uani d . 1 1 . .
H H2A 0.2990 0.1280 0.0396 0.026 Uiso calc R 1 1 . .
C C3 0.24543(8) 0.21405(10) 0.13489(7) 0.02213(19) Uani d . 1 1 . .
C C4 0.18101(8) 0.19870(10) 0.19279(7) 0.0250(2) Uani d . 1 1 . .
H H4A 0.1737 0.2665 0.2299 0.030 Uiso calc R 1 1 . .
C C5 0.12706(8) 0.08269(10) 0.19592(6) 0.02169(19) Uani d . 1 1 . .
H H5A 0.0830 0.0720 0.2357 0.026 Uiso calc R 1 1 . .
C C6 0.13625(7) -0.01800(9) 0.14203(6) 0.01690(16) Uani d . 1 1 . .
C C7 0.07888(7) -0.14634(9) 0.14699(6) 0.01646(16) Uani d . 1 1 . .
C C8 0.15729(7) -0.25735(9) 0.16651(6) 0.01683(16) Uani d . 1 1 . .
H H8A 0.2050 -0.2586 0.1259 0.020 Uiso calc R 1 1 . .
H H8B 0.1985 -0.2414 0.2197 0.020 Uiso calc R 1 1 . .
C C9 0.10419(7) -0.38846(10) 0.16734(6) 0.01883(17) Uani d . 1 1 . .
H H9A 0.1569 -0.4579 0.1765 0.023 Uiso calc R 1 1 . .
H H9B 0.0627 -0.3910 0.2121 0.023 Uiso calc R 1 1 . .
C C10 -0.04213(7) -0.30767(10) 0.06881(6) 0.02007(18) Uani d . 1 1 . .
H H10A -0.0903 -0.3059 0.1091 0.024 Uiso calc R 1 1 . .
H H10B -0.0825 -0.3260 0.0156 0.024 Uiso calc R 1 1 . .
C C11 0.01043(7) -0.17595(9) 0.06675(6) 0.01840(17) Uani d . 1 1 . .
H H11A -0.0427 -0.1074 0.0555 0.022 Uiso calc R 1 1 . .
H H11B 0.0532 -0.1751 0.0227 0.022 Uiso calc R 1 1 . .
O O2 0.17229(6) -0.09424(8) 0.48194(4) 0.02185(15) Uani d . 1 1 . .
O O3 0.06394(5) -0.12510(7) 0.36821(5) 0.02150(15) Uani d . 1 1 . .
C C12 0.40341(9) 0.18559(11) 0.42461(7) 0.0259(2) Uani d . 1 1 . .
H H12A 0.3526 0.1706 0.4586 0.031 Uiso calc R 1 1 . .
C C13 0.47129(9) 0.28931(11) 0.44020(8) 0.0308(2) Uani d . 1 1 . .
H H13A 0.4669 0.3443 0.4850 0.037 Uiso calc R 1 1 . .
C C14 0.54514(9) 0.31271(12) 0.39082(9) 0.0347(3) Uani d . 1 1 . .
H H14A 0.5915 0.3836 0.4016 0.042 Uiso calc R 1 1 . .
C C15 0.55121(10) 0.23302(15) 0.32602(10) 0.0405(3) Uani d . 1 1 . .
H H15A 0.6015 0.2494 0.2918 0.049 Uiso calc R 1 1 . .
C C16 0.48372(9) 0.12813(13) 0.31033(8) 0.0332(3) Uani d . 1 1 . .
H H16A 0.4888 0.0732 0.2656 0.040 Uiso calc R 1 1 . .
C C17 0.40923(7) 0.10336(10) 0.35948(6) 0.02131(18) Uani d . 1 1 . .
C C18 0.34031(8) -0.01409(10) 0.34599(7) 0.02296(19) Uani d . 1 1 . .
H H18A 0.3426 -0.0488 0.2913 0.028 Uiso calc R 1 1 . .
H H18B 0.2683 0.0115 0.3497 0.028 Uiso calc R 1 1 . .
C C19 0.37437(7) -0.12055(10) 0.40862(7) 0.02103(18) Uani d . 1 1 . .
H H19A 0.4493 -0.1358 0.4107 0.025 Uiso calc R 1 1 . .
H H19B 0.3623 -0.0897 0.4623 0.025 Uiso calc R 1 1 . .
C C20 0.31783(7) -0.24719(9) 0.39020(6) 0.01833(17) Uani d . 1 1 . .
C C21 0.37025(8) -0.35504(11) 0.36547(7) 0.0240(2) Uani d . 1 1 . .
H H21A 0.4418 -0.3476 0.3622 0.029 Uiso calc R 1 1 . .
C C22 0.32102(9) -0.47260(10) 0.34553(7) 0.0254(2) Uani d . 1 1 . .
H H22A 0.3588 -0.5441 0.3291 0.031 Uiso calc R 1 1 . .
C C23 0.21641(8) -0.48510(10) 0.34974(6) 0.02224(19) Uani d . 1 1 . .
H H23A 0.1825 -0.5658 0.3377 0.027 Uiso calc R 1 1 . .
C C24 0.16174(8) -0.37824(9) 0.37178(6) 0.01810(17) Uani d . 1 1 . .
H H24A 0.0897 -0.3858 0.3730 0.022 Uiso calc R 1 1 . .
C C25 0.21110(7) -0.26014(9) 0.39210(5) 0.01569(16) Uani d . 1 1 . .
C C26 0.14577(7) -0.15046(9) 0.41621(6) 0.01634(16) Uani d . 1 1 . .
H H1O1 0.0426(13) -0.1412(16) 0.2549(11) 0.040(4) Uiso d . 1 1 . .
H H1N1 -0.0007(12) -0.4910(15) 0.0969(10) 0.032(4) Uiso d . 1 1 . .
H H2N1 0.0777(12) -0.4202(16) 0.0507(10) 0.033(4) Uiso d . 1 1 . .

loop_
_atom_site_aniso_label
_atom_site_aniso_U_11
_atom_site_aniso_U_22
_atom_site_aniso_U_33
_atom_site_aniso_U_12
_atom_site_aniso_U_13
_atom_site_aniso_U_23
Cl1 0.04360(17) 0.02108(12) 0.04013(17) -0.00762(10) 0.01656(13) -0.00582(10)
O1 0.0165(3) 0.0312(4) 0.0156(3) -0.0001(3) 0.0057(3) -0.0022(3)
N1 0.0182(3) 0.0205(4) 0.0155(4) -0.0027(3) 0.0033(3) 0.0009(3)
C1 0.0230(4) 0.0201(4) 0.0178(4) 0.0008(3) 0.0066(3) -0.0022(3)
C2 0.0258(4) 0.0206(4) 0.0214(5) -0.0005(3) 0.0089(4) -0.0008(3)
C3 0.0239(4) 0.0183(4) 0.0246(5) 0.0001(3) 0.0050(4) -0.0016(3)
C4 0.0281(5) 0.0227(4) 0.0255(5) 0.0008(4) 0.0085(4) -0.0078(4)
C5 0.0211(4) 0.0248(4) 0.0206(5) 0.0004(3) 0.0079(4) -0.0059(4)
C6 0.0155(4) 0.0201(4) 0.0151(4) 0.0015(3) 0.0022(3) -0.0012(3)
C7 0.0153(4) 0.0209(4) 0.0136(4) 0.0004(3) 0.0035(3) -0.0013(3)
C8 0.0149(3) 0.0208(4) 0.0149(4) -0.0007(3) 0.0026(3) 0.0006(3)
C9 0.0188(4) 0.0227(4) 0.0148(4) -0.0016(3) 0.0018(3) 0.0030(3)
C10 0.0168(4) 0.0243(4) 0.0186(4) -0.0008(3) 0.0006(3) -0.0005(3)
C11 0.0183(4) 0.0208(4) 0.0157(4) 0.0011(3) 0.0010(3) -0.0006(3)
O2 0.0217(3) 0.0268(3) 0.0178(3) -0.0008(3) 0.0056(3) -0.0061(3)
O3 0.0197(3) 0.0251(3) 0.0195(3) 0.0051(3) 0.0021(3) -0.0039(3)
C12 0.0264(5) 0.0253(5) 0.0263(5) -0.0002(4) 0.0050(4) 0.0022(4)
C13 0.0326(5) 0.0245(5) 0.0331(6) -0.0002(4) -0.0027(5) 0.0002(4)
C14 0.0249(5) 0.0297(5) 0.0469(8) -0.0076(4) -0.0040(5) 0.0058(5)
C15 0.0284(5) 0.0478(7) 0.0478(8) -0.0146(5) 0.0141(5) 0.0033(6)
C16 0.0292(5) 0.0400(6) 0.0333(6) -0.0091(5) 0.0148(5) -0.0026(5)
C17 0.0174(4) 0.0240(4) 0.0225(5) -0.0015(3) 0.0029(3) 0.0044(4)
C18 0.0214(4) 0.0247(4) 0.0227(5) -0.0035(3) 0.0029(4) 0.0030(4)
C19 0.0163(4) 0.0233(4) 0.0234(5) -0.0012(3) 0.0025(3) 0.0023(4)
C20 0.0163(4) 0.0209(4) 0.0178(4) 0.0021(3) 0.0026(3) 0.0017(3)
C21 0.0191(4) 0.0285(5) 0.0245(5) 0.0070(4) 0.0040(4) -0.0010(4)
C22 0.0286(5) 0.0239(5) 0.0234(5) 0.0095(4) 0.0025(4) -0.0021(4)
C23 0.0303(5) 0.0182(4) 0.0179(4) 0.0023(4) 0.0023(4) -0.0008(3)
C24 0.0210(4) 0.0191(4) 0.0144(4) -0.0008(3) 0.0034(3) 0.0003(3)
C25 0.0172(4) 0.0177(4) 0.0125(4) 0.0011(3) 0.0030(3) 0.0008(3)
C26 0.0165(4) 0.0175(4) 0.0162(4) -0.0008(3) 0.0064(3) 0.0003(3)

loop_
_atom_type_symbol
_atom_type_description
_atom_type_scat_dispersion_real
_atom_type_scat_dispersion_imag
_atom_type_scat_source
C C 0.0033 0.0016 'International Tables Vol C Tables 4.2.6.8 and 6.1.1.4'
H H 0.0000 0.0000 'International Tables Vol C Tables 4.2.6.8 and 6.1.1.4'
N N 0.0061 0.0033 'International Tables Vol C Tables 4.2.6.8 and 6.1.1.4'
O O 0.0106 0.0060 'International Tables Vol C Tables 4.2.6.8 and 6.1.1.4'
Cl Cl 0.1484 0.1585 'International Tables Vol C Tables 4.2.6.8 and 6.1.1.4'

loop_
_geom_angle_atom_site_label_1
_geom_angle_atom_site_label_2
_geom_angle_atom_site_label_3
_geom_angle_site_symmetry_1
_geom_angle_site_symmetry_3
_geom_angle
_geom_angle_publ_flag
C7 O1 H1O1 . . 111.7(11) ?
C9 N1 C10 . . 112.91(8) ?
C9 N1 H1N1 . . 106.3(10) ?
C10 N1 H1N1 . . 107.7(9) ?
C9 N1 H2N1 . . 107.0(10) ?
C10 N1 H2N1 . . 110.6(10) ?
H1N1 N1 H2N1 . . 112.3(14) ?
C2 C1 C6 . . 121.27(9) ?
C2 C1 H1A . . 119.4 ?
C6 C1 H1A . . 119.4 ?
C3 C2 C1 . . 119.24(9) ?
C3 C2 H2A . . 120.4 ?
C1 C2 H2A . . 120.4 ?
C4 C3 C2 . . 120.83(9) ?
C4 C3 Cl1 . . 119.64(8) ?
C2 C3 Cl1 . . 119.53(8) ?
C3 C4 C5 . . 119.20(9) ?
C3 C4 H4A . . 120.4 ?
C5 C4 H4A . . 120.4 ?
C4 C5 C6 . . 121.48(9) ?
C4 C5 H5A . . 119.3 ?
C6 C5 H5A . . 119.3 ?
C5 C6 C1 . . 117.96(9) ?
C5 C6 C7 . . 121.28(8) ?
C1 C6 C7 . . 120.75(8) ?
O1 C7 C6 . . 111.95(7) ?
O1 C7 C11 . . 104.79(7) ?
C6 C7 C11 . . 110.66(8) ?
O1 C7 C8 . . 110.69(7) ?
C6 C7 C8 . . 109.57(7) ?
C11 C7 C8 . . 109.07(7) ?
C9 C8 C7 . . 111.65(7) ?
C9 C8 H8A . . 109.3 ?
C7 C8 H8A . . 109.3 ?
C9 C8 H8B . . 109.3 ?
C7 C8 H8B . . 109.3 ?
H8A C8 H8B . . 108.0 ?
N1 C9 C8 . . 111.00(8) ?
N1 C9 H9A . . 109.4 ?
C8 C9 H9A . . 109.4 ?
N1 C9 H9B . . 109.4 ?
C8 C9 H9B . . 109.4 ?
H9A C9 H9B . . 108.0 ?
N1 C10 C11 . . 110.70(7) ?
N1 C10 H10A . . 109.5 ?
C11 C10 H10A . . 109.5 ?
N1 C10 H10B . . 109.5 ?
C11 C10 H10B . . 109.5 ?
H10A C10 H10B . . 108.1 ?
C10 C11 C7 . . 111.40(8) ?
C10 C11 H11A . . 109.3 ?
C7 C11 H11A . . 109.3 ?
C10 C11 H11B . . 109.3 ?
C7 C11 H11B . . 109.3 ?
H11A C11 H11B . . 108.0 ?
C13 C12 C17 . . 120.59(10) ?
C13 C12 H12A . . 119.7 ?
C17 C12 H12A . . 119.7 ?
C14 C13 C12 . . 120.29(12) ?
C14 C13 H13A . . 119.9 ?
C12 C13 H13A . . 119.9 ?
C15 C14 C13 . . 119.73(11) ?
C15 C14 H14A . . 120.1 ?
C13 C14 H14A . . 120.1 ?
C14 C15 C16 . . 120.27(12) ?
C14 C15 H15A . . 119.9 ?
C16 C15 H15A . . 119.9 ?
C17 C16 C15 . . 120.62(12) ?
C17 C16 H16A . . 119.7 ?
C15 C16 H16A . . 119.7 ?
C16 C17 C12 . . 118.49(10) ?
C16 C17 C18 . . 120.98(10) ?
C12 C17 C18 . . 120.43(9) ?
C17 C18 C19 . . 111.07(9) ?
C17 C18 H18A . . 109.4 ?
C19 C18 H18A . . 109.4 ?
C17 C18 H18B . . 109.4 ?
C19 C18 H18B . . 109.4 ?
H18A C18 H18B . . 108.0 ?
C20 C19 C18 . . 112.89(8) ?
C20 C19 H19A . . 109.0 ?
C18 C19 H19A . . 109.0 ?
C20 C19 H19B . . 109.0 ?
C18 C19 H19B . . 109.0 ?
H19A C19 H19B . . 107.8 ?
C21 C20 C25 . . 117.53(9) ?
C21 C20 C19 . . 119.93(8) ?
C25 C20 C19 . . 122.43(8) ?
C22 C21 C20 . . 122.15(9) ?
C22 C21 H21A . . 118.9 ?
C20 C21 H21A . . 118.9 ?
C23 C22 C21 . . 119.73(9) ?
C23 C22 H22A . . 120.1 ?
C21 C22 H22A . . 120.1 ?
C22 C23 C24 . . 119.32(9) ?
C22 C23 H23A . . 120.3 ?
C24 C23 H23A . . 120.3 ?
C23 C24 C25 . . 121.03(9) ?
C23 C24 H24A . . 119.5 ?
C25 C24 H24A . . 119.5 ?
C24 C25 C20 . . 120.20(8) ?
C24 C25 C26 . . 117.20(8) ?
C20 C25 C26 . . 122.60(8) ?
O2 C26 O3 . . 124.51(9) ?
O2 C26 C25 . . 119.16(8) ?
O3 C26 C25 . . 116.28(8) ?

loop_
_geom_bond_atom_site_label_1
_geom_bond_atom_site_label_2
_geom_bond_site_symmetry_2
_geom_bond_distance
_geom_bond_publ_flag
Cl1 C3 . 1.7447(10) ?
O1 C7 . 1.4265(11) ?
O1 H1O1 . 0.890(18) ?
N1 C9 . 1.4934(13) ?
N1 C10 . 1.4938(13) ?
N1 H1N1 . 0.954(16) ?
N1 H2N1 . 0.917(16) ?
C1 C2 . 1.3908(14) ?
C1 C6 . 1.4008(13) ?
C1 H1A . 0.9500 ?
C2 C3 . 1.3881(14) ?
C2 H2A . 0.9500 ?
C3 C4 . 1.3852(15) ?
C4 C5 . 1.3928(15) ?
C4 H4A . 0.9500 ?
C5 C6 . 1.3929(13) ?
C5 H5A . 0.9500 ?
C6 C7 . 1.5284(13) ?
C7 C11 . 1.5390(13) ?
C7 C8 . 1.5404(13) ?
C8 C9 . 1.5196(13) ?
C8 H8A . 0.9900 ?
C8 H8B . 0.9900 ?
C9 H9A . 0.9900 ?
C9 H9B . 0.9900 ?
C10 C11 . 1.5237(14) ?
C10 H10A . 0.9900 ?
C10 H10B . 0.9900 ?
C11 H11A . 0.9900 ?
C11 H11B . 0.9900 ?
O2 C26 . 1.2513(12) ?
O3 C26 . 1.2728(12) ?
C12 C13 . 1.3905(16) ?
C12 C17 . 1.3943(16) ?
C12 H12A . 0.9500 ?
C13 C14 . 1.3829(19) ?
C13 H13A . 0.9500 ?
C14 C15 . 1.375(2) ?
C14 H14A . 0.9500 ?
C15 C16 . 1.3967(18) ?
C15 H15A . 0.9500 ?
C16 C17 . 1.3893(15) ?
C16 H16A . 0.9500 ?
C17 C18 . 1.5068(14) ?
C18 C19 . 1.5406(15) ?
C18 H18A . 0.9900 ?
C18 H18B . 0.9900 ?
C19 C20 . 1.5097(14) ?
C19 H19A . 0.9900 ?
C19 H19B . 0.9900 ?
C20 C21 . 1.3996(13) ?
C20 C25 . 1.4096(12) ?
C21 C22 . 1.3898(16) ?
C21 H21A . 0.9500 ?
C22 C23 . 1.3885(16) ?
C22 H22A . 0.9500 ?
C23 C24 . 1.3916(13) ?
C23 H23A . 0.9500 ?
C24 C25 . 1.3966(13) ?
C24 H24A . 0.9500 ?
C25 C26 . 1.5071(12) ?

loop_
_geom_hbond_atom_site_label_D
_geom_hbond_atom_site_label_H
_geom_hbond_atom_site_label_A
_geom_hbond_site_symmetry_A
_geom_hbond_distance_DH
_geom_hbond_distance_HA
_geom_hbond_distance_DA
_geom_hbond_angle_DHA
_geom_hbond_publ_flag
O1 H1O1 O3 . 0.890(18) 1.891(18) 2.7401(12) 158.8(16) yes
N1 H1N1 O3 2_545 0.954(16) 1.754(16) 2.6939(11) 167.7(15) yes
N1 H2N1 O2 4 0.917(16) 1.818(16) 2.7223(11) 168.6(15) yes
C8 H8B Cg2 . 0.99 2.85 3.6743(11) 141 yes

loop_
_geom_torsion_atom_site_label_1
_geom_torsion_atom_site_label_2
_geom_torsion_atom_site_label_3
_geom_torsion_atom_site_label_4
_geom_torsion_site_symmetry_1
_geom_torsion_site_symmetry_2
_geom_torsion_site_symmetry_3
_geom_torsion_site_symmetry_4
_geom_torsion
_geom_torsion_publ_flag
C6 C1 C2 C3 . . . . 0.23(16) ?
C1 C2 C3 C4 . . . . -0.97(16) ?
C1 C2 C3 Cl1 . . . . 178.92(8) ?
C2 C3 C4 C5 . . . . 0.93(17) ?
Cl1 C3 C4 C5 . . . . -178.95(9) ?
C3 C4 C5 C6 . . . . -0.16(17) ?
C4 C5 C6 C1 . . . . -0.55(15) ?
C4 C5 C6 C7 . . . . 178.51(10) ?
C2 C1 C6 C5 . . . . 0.52(15) ?
C2 C1 C6 C7 . . . . -178.55(9) ?
C5 C6 C7 O1 . . . . 6.88(12) ?
C1 C6 C7 O1 . . . . -174.08(8) ?
C5 C6 C7 C11 . . . . 123.37(10) ?
C1 C6 C7 C11 . . . . -57.59(11) ?
C5 C6 C7 C8 . . . . -116.32(10) ?
C1 C6 C7 C8 . . . . 62.72(11) ?
O1 C7 C8 C9 . . . . 59.36(10) ?
C6 C7 C8 C9 . . . . -176.70(8) ?
C11 C7 C8 C9 . . . . -55.42(10) ?
C10 N1 C9 C8 . . . . -55.59(10) ?
C7 C8 C9 N1 . . . . 55.39(10) ?
C9 N1 C10 C11 . . . . 55.93(10) ?
N1 C10 C11 C7 . . . . -56.19(10) ?
O1 C7 C11 C10 . . . . -62.75(9) ?
C6 C7 C11 C10 . . . . 176.40(7) ?
C8 C7 C11 C10 . . . . 55.79(10) ?
C17 C12 C13 C14 . . . . 0.45(17) ?
C12 C13 C14 C15 . . . . 0.08(19) ?
C13 C14 C15 C16 . . . . -0.5(2) ?
C14 C15 C16 C17 . . . . 0.5(2) ?
C15 C16 C17 C12 . . . . 0.07(19) ?
C15 C16 C17 C18 . . . . -176.32(12) ?
C13 C12 C17 C16 . . . . -0.52(17) ?
C13 C12 C17 C18 . . . . 175.89(10) ?
C16 C17 C18 C19 . . . . 103.89(12) ?
C12 C17 C18 C19 . . . . -72.43(12) ?
C17 C18 C19 C20 . . . . -171.43(8) ?
C18 C19 C20 C21 . . . . 110.08(11) ?
C18 C19 C20 C25 . . . . -65.94(12) ?
C25 C20 C21 C22 . . . . -1.84(16) ?
C19 C20 C21 C22 . . . . -178.06(10) ?
C20 C21 C22 C23 . . . . 0.16(17) ?
C21 C22 C23 C24 . . . . 1.79(16) ?
C22 C23 C24 C25 . . . . -2.03(15) ?
C23 C24 C25 C20 . . . . 0.30(14) ?
C23 C24 C25 C26 . . . . -179.23(9) ?
C21 C20 C25 C24 . . . . 1.59(14) ?
C19 C20 C25 C24 . . . . 177.71(9) ?
C21 C20 C25 C26 . . . . -178.90(9) ?
C19 C20 C25 C26 . . . . -2.79(14) ?
C24 C25 C26 O2 . . . . 125.98(10) ?
C20 C25 C26 O2 . . . . -53.54(13) ?
C24 C25 C26 O3 . . . . -51.43(12) ?
C20 C25 C26 O3 . . . . 129.05(10) ?

loop_
_cod_related_entry_id
_cod_related_entry_database
_cod_related_entry_code
1 ChemSpider 30656796
